data_2021695
loop_
_publ_author_name
'Mondal, Pradip Kumar'
'T, Athulbabu'
'Rao, Varun'
'Chopra, Deepak'

_publ_section_title
;
 Crystal structure analysis of the biologically active drug molecule
 riluzole and riluzolium chloride
;
_journal_issue 8
_journal_name_full 'Acta Crystallographica Section E Crystallographic Communications'
_journal_page_first 1084
_journal_paper_doi 10.1107/S2056989019009022
_journal_volume 75
_journal_year 2019
_chemical_formula_iupac 'C8 H5 F3 N2 O S'
_chemical_formula_moiety 'C8 H5 F3 N2 O S'
_chemical_formula_sum 'C8 H5 F3 N2 O S'
_chemical_formula_weight 234.20
_chemical_name_systematic
;
6-(Trifluoromethoxy)-1,3-benzothiazol-2-amine
;
_space_group_crystal_system triclinic
_space_group_IT_number 2
_space_group_name_Hall '-P 1'
_space_group_name_H-M_alt 'P -1'
_symmetry_space_group_name_Hall '-P 1'
_symmetry_space_group_name_H-M 'P -1'
_atom_sites_solution_hydrogens mixed
_audit_creation_method SHELXL-2016/6
_cell_angle_alpha 78.449(9)
_cell_angle_beta 84.378(8)
_cell_angle_gamma 89.318(9)
_cell_formula_units_Z 8
_cell_length_a 8.0824(19)
_cell_length_b 11.788(3)
_cell_length_c 19.745(5)
_cell_measurement_reflns_used 7465
_cell_measurement_temperature 100(2)
_cell_measurement_theta_max 28.26
_cell_measurement_theta_min 2.84
_cell_volume 1834.2(8)
_computing_cell_refinement
;
SAINT (Bruker, 2009)
;
_computing_data_collection
;
APEX2 (Bruker, 2009)
;
_computing_data_reduction
;
SAINT (Bruker, 2009)
;
_computing_molecular_graphics
;
SHELXTL (Sheldrick, 2008) and Mercury (Macrae <i>et al.</i>,
2008)
;
_computing_publication_material
;
SHELXTL (Sheldrick, 2008) and WinGX (Farrugia, 2012)
;
_computing_structure_refinement
;
<i>SHELXL2016/6</i> (Sheldrick, 2015b)
;
_computing_structure_solution
;
<i>SHELXT2014/4</i> (Sheldrick, 2015a)
;
_diffrn_ambient_temperature 100(2)
_diffrn_measured_fraction_theta_full 0.984
_diffrn_measured_fraction_theta_max 0.984
_diffrn_measurement_device_type 'Bruker APEXII CCD'
_diffrn_measurement_method '\f and \w scans'
_diffrn_radiation_type MoK\a
_diffrn_radiation_wavelength 0.71073
_diffrn_reflns_av_R_equivalents 0.1173
_diffrn_reflns_av_unetI/netI 0.0973
_diffrn_reflns_limit_h_max 8
_diffrn_reflns_limit_h_min -9
_diffrn_reflns_limit_k_max 14
_diffrn_reflns_limit_k_min -14
_diffrn_reflns_limit_l_max 23
_diffrn_reflns_limit_l_min -23
_diffrn_reflns_number 29801
_diffrn_reflns_theta_full 25.242
_diffrn_reflns_theta_max 25.500
_diffrn_reflns_theta_min 2.116
_exptl_absorpt_coefficient_mu 0.372
_exptl_absorpt_correction_T_max 0.7460
_exptl_absorpt_correction_T_min 0.5532
_exptl_absorpt_correction_type multi-scan
_exptl_absorpt_process_details
;
(SADABS; Krause <i>et al.</i>,  2015)
;
_exptl_crystal_colour colorless
_exptl_crystal_density_diffrn 1.696
_exptl_crystal_description Plates
_exptl_crystal_F_000 944
_exptl_crystal_size_max 0.200
_exptl_crystal_size_mid 0.200
_exptl_crystal_size_min 0.030
_refine_diff_density_max 0.509
_refine_diff_density_min -0.474
_refine_ls_extinction_method none
_refine_ls_goodness_of_fit_ref 1.025
_refine_ls_hydrogen_treatment mixed
_refine_ls_matrix_type full
_refine_ls_number_parameters 573
_refine_ls_number_reflns 6730
_refine_ls_number_restraints 0
_refine_ls_restrained_S_all 1.025
_refine_ls_R_factor_all 0.1022
_refine_ls_R_factor_gt 0.0564
_refine_ls_shift/su_max 0.001
_refine_ls_shift/su_mean 0.000
_refine_ls_structure_factor_coef Fsqd
_refine_ls_weighting_details 'w=1/[\s^2^(Fo^2^)+(0.0541P)^2^+0.7369P] where P=(Fo^2^+2Fc^2^)/3'
_refine_ls_weighting_scheme calc
_refine_ls_wR_factor_gt 0.1130
_refine_ls_wR_factor_ref 0.1299
_reflns_number_gt 4593
_reflns_number_total 6730
_reflns_threshold_expression 'I > 2\s(I)'
_cod_data_source_file xi2017sup1.cif
_cod_data_source_block RZ
_cod_database_code 2021695
_shelx_space_group_comment
;
The symmetry employed for this shelxl refinement is uniquely defined
by the following loop, which should always be used as a source of
symmetry information in preference to the above space-group names.
They are only intended as comments.
;
_shelx_estimated_absorpt_t_min 0.929
_shelx_estimated_absorpt_t_max 0.989

loop_
_space_group_symop_operation_xyz
'x, y, z'
'-x, -y, -z'

loop_
_atom_site_type_symbol
_atom_site_label
_atom_site_fract_x
_atom_site_fract_y
_atom_site_fract_z
_atom_site_U_iso_or_equiv
_atom_site_adp_type
_atom_site_calc_flag
_atom_site_occupancy
S S1 0.56739(12) 0.27424(7) 0.80617(4) 0.0194(2) Uani d 1
S S2 0.83832(12) 0.45174(7) 0.89575(4) 0.0186(2) Uani d 1
S S3 -0.00146(12) 0.76611(7) 0.82003(4) 0.0193(2) Uani d 1
S S4 -0.30623(12) 0.95409(7) 0.89386(4) 0.0176(2) Uani d 1
F F1 0.2905(3) 0.5228(2) 0.48186(10) 0.0538(8) Uani d 1
F F2 0.2508(4) 0.3698(2) 0.56134(13) 0.0681(9) Uani d 1
F F3 0.0949(4) 0.5160(3) 0.56353(12) 0.0628(8) Uani d 1
F F4 0.9015(3) 0.7039(2) 0.62797(11) 0.0427(6) Uani d 1
F F5 0.7172(3) 0.7514(2) 0.55647(10) 0.0405(6) Uani d 1
F F6 0.7410(3) 0.84532(19) 0.63754(10) 0.0451(7) Uani d 1
F F7 0.3242(3) 0.9755(2) 0.48390(10) 0.0476(7) Uani d 1
F F8 0.3079(4) 0.8212(2) 0.56344(11) 0.0504(8) Uani d 1
F F9 0.0973(4) 0.9316(2) 0.54890(11) 0.0527(7) Uani d 1
F F10 -0.1373(3) 1.3300(2) 0.63105(11) 0.0463(7) Uani d 1
F F11 -0.0685(3) 1.2372(2) 0.54945(10) 0.0422(7) Uani d 1
F F12 -0.2758(3) 1.1814(2) 0.62482(11) 0.0538(8) Uani d 1
O O1 0.3591(3) 0.5281(2) 0.58387(11) 0.0280(6) Uani d 1
O O2 0.6333(3) 0.6668(2) 0.66125(11) 0.0231(6) Uani d 1
O O3 0.3167(4) 0.9962(2) 0.58944(12) 0.0331(7) Uani d 1
O O4 -0.0152(3) 1.1590(2) 0.65325(11) 0.0253(6) Uani d 1
N N1 0.4995(5) 0.2583(3) 0.94561(15) 0.0191(7) Uani d 1
H H1A 0.599(5) 0.237(3) 0.9497(16) 0.017(10) Uiso d 1
H H1B 0.463(5) 0.292(4) 0.980(2) 0.042(13) Uiso d 1
N N2 0.3463(4) 0.3895(2) 0.86966(13) 0.0167(6) Uani d 1
N N3 0.7894(4) 0.4741(3) 1.02897(15) 0.0215(7) Uani d 1
H H3A 0.847(5) 0.414(3) 1.0362(18) 0.030(12) Uiso d 1
H H3B 0.743(5) 0.504(3) 1.0596(19) 0.029(12) Uiso d 1
N N4 0.6520(4) 0.6036(2) 0.94687(13) 0.0179(7) Uani d 1
N N5 0.0104(5) 0.7614(3) 0.95743(15) 0.0185(7) Uani d 1
H H5A -0.090(6) 0.728(3) 0.9646(18) 0.033(12) Uiso d 1
H H5B 0.041(7) 0.795(4) 0.987(2) 0.068(18) Uiso d 1
N N6 0.1865(4) 0.8916(2) 0.87642(13) 0.0175(7) Uani d 1
N N7 -0.2997(4) 0.9781(3) 1.02592(15) 0.0218(7) Uani d 1
H H7A -0.362(5) 0.915(3) 1.0386(16) 0.016(9) Uiso d 1
H H7B -0.266(5) 1.009(3) 1.0575(18) 0.027(11) Uiso d 1
N N8 -0.1349(4) 1.1049(2) 0.93992(13) 0.0171(6) Uani d 1
C C1 0.4623(5) 0.3124(3) 0.88061(16) 0.0185(8) Uani d 1
C C2 0.3336(5) 0.4262(3) 0.79884(16) 0.0172(8) Uani d 1
C C12 0.5408(5) 0.7238(3) 0.76878(16) 0.0192(8) Uani d 1
H H12 0.475160 0.782215 0.744004 0.023 Uiso calc 1
C C23 0.1382(4) 0.8618(3) 0.76540(16) 0.0160(8) Uani d 1
C C20 0.3703(5) 1.0258(3) 0.69917(17) 0.0230(8) Uani d 1
H H20 0.450304 1.081977 0.675480 0.028 Uiso calc 1
C C14 0.7326(5) 0.5640(3) 0.76693(16) 0.0192(8) Uani d 1
H H14 0.796259 0.514646 0.742027 0.023 Uiso calc 1
C C19 0.3441(5) 1.0046(3) 0.77075(17) 0.0205(8) Uani d 1
H H19 0.405089 1.046423 0.796581 0.025 Uiso calc 1
C C9 0.7506(4) 0.5159(3) 0.96437(16) 0.0160(8) Uani d 1
C C30 -0.1529(5) 1.0603(3) 0.76231(16) 0.0175(8) Uani d 1
H H30 -0.207468 1.010101 0.739374 0.021 Uiso calc 1
C C31 -0.1760(4) 1.0495(3) 0.83368(16) 0.0153(7) Uani d 1
C C25 -0.2392(4) 1.0181(3) 0.96022(16) 0.0156(7) Uani d 1
C C26 -0.0953(4) 1.1236(3) 0.86839(15) 0.0146(7) Uani d 1
C C11 0.5392(5) 0.7088(3) 0.84009(16) 0.0196(8) Uani d 1
H H11 0.471794 0.756926 0.864594 0.023 Uiso calc 1
C C10 0.6358(4) 0.6237(3) 0.87584(16) 0.0160(8) Uani d 1
C C17 0.0717(5) 0.8133(3) 0.89124(16) 0.0173(8) Uani d 1
C C22 0.1616(5) 0.8820(3) 0.69313(16) 0.0209(8) Uani d 1
H H22 0.099841 0.841139 0.667017 0.025 Uiso calc 1
C C6 0.4514(5) 0.4040(3) 0.68358(17) 0.0206(8) Uani d 1
H H6 0.526557 0.368110 0.654413 0.025 Uiso calc 1
C C15 0.7294(4) 0.5499(3) 0.83875(16) 0.0164(8) Uani d 1
C C32 -0.1223(5) 1.2251(4) 0.61556(18) 0.0308(10) Uani d 1
C C7 0.4453(5) 0.3729(3) 0.75555(16) 0.0174(8) Uani d 1
C C28 0.0382(5) 1.2201(3) 0.75845(16) 0.0208(8) Uani d 1
H H28 0.112366 1.277598 0.731590 0.025 Uiso calc 1
C C18 0.2277(4) 0.9216(3) 0.80461(16) 0.0158(8) Uani d 1
C C16 0.7463(5) 0.7402(3) 0.62168(17) 0.0275(9) Uani d 1
C C5 0.3445(5) 0.4888(3) 0.65630(16) 0.0202(8) Uani d 1
C C13 0.6395(5) 0.6524(3) 0.73365(16) 0.0183(8) Uani d 1
C C3 0.2279(5) 0.5104(3) 0.76902(17) 0.0204(8) Uani d 1
H H3 0.151349 0.546462 0.797609 0.025 Uiso calc 1
C C29 -0.0478(5) 1.1467(3) 0.72619(16) 0.0195(8) Uani d 1
C C21 0.2789(5) 0.9644(3) 0.66162(16) 0.0216(8) Uani d 1
C C27 0.0141(5) 1.2081(3) 0.82977(16) 0.0199(8) Uani d 1
H H27 0.071741 1.257234 0.852371 0.024 Uiso calc 1
C C4 0.2335(5) 0.5424(3) 0.69743(17) 0.0239(9) Uani d 1
H H4 0.161571 0.600681 0.676698 0.029 Uiso calc 1
C C8 0.2511(6) 0.4824(4) 0.54838(19) 0.0387(11) Uani d 1
C C24 0.2624(6) 0.9305(4) 0.54759(18) 0.0347(11) Uani d 1

loop_
_atom_site_aniso_label
_atom_site_aniso_U_11
_atom_site_aniso_U_22
_atom_site_aniso_U_33
_atom_site_aniso_U_12
_atom_site_aniso_U_13
_atom_site_aniso_U_23
S1 0.0208(6) 0.0135(5) 0.0253(4) 0.0032(4) -0.0030(4) -0.0070(3)
S2 0.0197(6) 0.0137(5) 0.0232(4) 0.0015(4) -0.0018(4) -0.0061(3)
S3 0.0192(6) 0.0156(5) 0.0245(4) -0.0047(4) -0.0002(4) -0.0084(3)
S4 0.0187(6) 0.0141(4) 0.0211(4) -0.0028(4) -0.0018(3) -0.0062(3)
F1 0.054(2) 0.084(2) 0.0219(12) 0.0105(15) -0.0067(11) -0.0060(12)
F2 0.123(3) 0.0444(18) 0.0446(15) -0.0135(17) -0.0252(16) -0.0176(13)
F3 0.0352(19) 0.114(3) 0.0434(15) 0.0000(17) -0.0094(12) -0.0228(15)
F4 0.0258(16) 0.0544(16) 0.0435(13) -0.0024(13) 0.0007(11) -0.0014(11)
F5 0.0532(19) 0.0484(15) 0.0201(11) -0.0052(13) -0.0036(10) -0.0066(10)
F6 0.079(2) 0.0220(13) 0.0322(12) -0.0116(12) 0.0033(12) -0.0042(10)
F7 0.066(2) 0.0562(17) 0.0188(11) -0.0080(14) 0.0006(11) -0.0043(10)
F8 0.081(2) 0.0370(15) 0.0331(13) 0.0120(14) 0.0028(12) -0.0117(11)
F9 0.042(2) 0.080(2) 0.0350(13) -0.0092(15) -0.0155(11) -0.0022(12)
F10 0.067(2) 0.0360(15) 0.0338(13) 0.0146(13) -0.0077(12) -0.0008(11)
F11 0.0503(18) 0.0570(16) 0.0177(11) -0.0113(13) -0.0014(10) -0.0041(10)
F12 0.0317(18) 0.087(2) 0.0378(13) -0.0198(15) -0.0083(11) 0.0024(13)
O1 0.0260(18) 0.0327(16) 0.0232(13) -0.0004(12) -0.0024(11) -0.0001(11)
O2 0.0265(17) 0.0262(14) 0.0180(12) -0.0072(12) -0.0043(10) -0.0059(10)
O3 0.043(2) 0.0345(16) 0.0208(13) -0.0110(14) 0.0025(12) -0.0043(11)
O4 0.0307(18) 0.0277(15) 0.0175(12) 0.0016(12) -0.0001(11) -0.0053(10)
N1 0.017(2) 0.0176(17) 0.0231(16) 0.0009(14) -0.0057(13) -0.0040(13)
N2 0.0180(19) 0.0115(15) 0.0211(14) -0.0006(13) -0.0026(12) -0.0044(11)
N3 0.025(2) 0.0198(18) 0.0203(17) 0.0073(15) -0.0038(14) -0.0047(14)
N4 0.0171(19) 0.0159(16) 0.0211(14) -0.0022(13) -0.0013(12) -0.0049(11)
N5 0.020(2) 0.0126(16) 0.0225(16) -0.0034(14) 0.0000(13) -0.0035(12)
N6 0.0194(19) 0.0119(15) 0.0216(15) 0.0002(13) -0.0030(12) -0.0035(11)
N7 0.025(2) 0.0221(18) 0.0192(16) -0.0118(15) -0.0006(13) -0.0063(14)
N8 0.0158(18) 0.0155(15) 0.0206(14) -0.0016(13) -0.0003(12) -0.0058(11)
C1 0.022(2) 0.0091(17) 0.0248(18) -0.0068(16) 0.0001(15) -0.0051(14)
C2 0.020(2) 0.0097(17) 0.0231(17) -0.0044(15) -0.0002(14) -0.0057(13)
C12 0.016(2) 0.0176(19) 0.0242(18) -0.0021(15) -0.0072(14) -0.0014(14)
C23 0.013(2) 0.0126(17) 0.0223(17) -0.0006(14) -0.0010(14) -0.0045(14)
C20 0.023(2) 0.0146(19) 0.031(2) -0.0085(16) 0.0002(16) -0.0028(15)
C14 0.022(2) 0.0131(18) 0.0241(18) -0.0049(15) -0.0008(15) -0.0086(14)
C19 0.019(2) 0.0169(19) 0.0269(18) -0.0057(16) -0.0052(15) -0.0067(15)
C9 0.011(2) 0.0144(18) 0.0234(18) -0.0043(15) 0.0009(14) -0.0076(14)
C30 0.017(2) 0.0162(18) 0.0224(18) 0.0032(15) -0.0052(14) -0.0096(14)
C31 0.016(2) 0.0071(16) 0.0226(17) 0.0007(14) -0.0020(14) -0.0029(13)
C25 0.011(2) 0.0148(18) 0.0234(18) 0.0001(15) -0.0042(14) -0.0087(14)
C26 0.013(2) 0.0110(17) 0.0211(17) 0.0046(14) -0.0037(14) -0.0048(13)
C11 0.018(2) 0.0162(19) 0.0263(18) -0.0031(16) -0.0001(15) -0.0090(14)
C10 0.017(2) 0.0096(17) 0.0207(17) -0.0047(15) 0.0005(14) -0.0032(13)
C17 0.018(2) 0.0110(18) 0.0242(18) 0.0026(15) -0.0032(14) -0.0055(14)
C22 0.021(2) 0.021(2) 0.0221(18) 0.0004(16) -0.0032(15) -0.0083(15)
C6 0.020(2) 0.0185(19) 0.0258(18) -0.0041(16) -0.0014(15) -0.0100(15)
C15 0.014(2) 0.0098(17) 0.0252(18) -0.0031(14) -0.0018(14) -0.0033(13)
C32 0.031(3) 0.038(3) 0.022(2) -0.006(2) -0.0008(17) -0.0034(17)
C7 0.014(2) 0.0132(18) 0.0260(18) -0.0011(15) -0.0028(14) -0.0069(14)
C28 0.016(2) 0.020(2) 0.0247(18) -0.0007(16) 0.0038(14) -0.0022(15)
C18 0.015(2) 0.0106(17) 0.0230(17) 0.0040(15) -0.0040(14) -0.0054(13)
C16 0.035(3) 0.025(2) 0.0230(19) 0.0025(19) -0.0042(16) -0.0054(16)
C5 0.018(2) 0.021(2) 0.0207(17) -0.0041(16) -0.0023(14) -0.0020(14)
C13 0.018(2) 0.0164(18) 0.0205(17) -0.0068(15) -0.0032(14) -0.0029(14)
C3 0.018(2) 0.0160(19) 0.0272(18) -0.0005(16) 0.0005(15) -0.0062(15)
C29 0.022(2) 0.0186(19) 0.0182(17) 0.0042(16) 0.0004(14) -0.0060(14)
C21 0.020(2) 0.022(2) 0.0218(18) -0.0005(16) 0.0002(15) -0.0027(14)
C27 0.023(2) 0.0149(18) 0.0236(18) 0.0006(16) -0.0042(15) -0.0062(14)
C4 0.022(2) 0.0169(19) 0.033(2) 0.0006(16) -0.0065(16) -0.0024(15)
C8 0.042(3) 0.052(3) 0.022(2) 0.001(2) -0.0040(18) -0.0069(19)
C24 0.044(3) 0.038(3) 0.021(2) 0.000(2) -0.0057(18) -0.0024(17)

loop_
_atom_type_symbol
_atom_type_description
_atom_type_scat_dispersion_real
_atom_type_scat_dispersion_imag
_atom_type_scat_source
C C 0.0033 0.0016 'International Tables Vol C Tables 4.2.6.8 and 6.1.1.4'
H H 0.0000 0.0000 'International Tables Vol C Tables 4.2.6.8 and 6.1.1.4'
N N 0.0061 0.0033 'International Tables Vol C Tables 4.2.6.8 and 6.1.1.4'
O O 0.0106 0.0060 'International Tables Vol C Tables 4.2.6.8 and 6.1.1.4'
F F 0.0171 0.0103 'International Tables Vol C Tables 4.2.6.8 and 6.1.1.4'
S S 0.1246 0.1234 'International Tables Vol C Tables 4.2.6.8 and 6.1.1.4'

loop_
_geom_angle_atom_site_label_1
_geom_angle_atom_site_label_2
_geom_angle_atom_site_label_3
_geom_angle
C7 S1 C1 88.72(16)
C15 S2 C9 88.86(16)
C23 S3 C17 88.43(16)
C31 S4 C25 88.76(16)
C8 O1 C5 116.5(3)
C16 O2 C13 115.7(3)
C24 O3 C21 120.0(3)
C32 O4 C29 115.5(3)
C1 N1 H1A 117(2)
C1 N1 H1B 116(3)
H1A N1 H1B 110(4)
C1 N2 C2 110.8(3)
C9 N3 H3A 119(2)
C9 N3 H3B 116(3)
H3A N3 H3B 124(4)
C9 N4 C10 110.5(3)
C17 N5 H5A 120(2)
C17 N5 H5B 112(4)
H5A N5 H5B 119(4)
C17 N6 C18 110.7(3)
C25 N7 H7A 123(2)
C25 N7 H7B 118(3)
H7A N7 H7B 118(3)
C25 N8 C26 110.3(3)
N2 C1 N1 123.7(3)
N2 C1 S1 116.0(2)
N1 C1 S1 120.2(3)
C3 C2 N2 126.0(3)
C3 C2 C7 119.2(3)
N2 C2 C7 114.7(3)
C11 C12 C13 119.4(3)
C11 C12 H12 120.3
C13 C12 H12 120.3
C22 C23 C18 122.5(3)
C22 C23 S3 127.6(3)
C18 C23 S3 109.9(2)
C19 C20 C21 119.9(3)
C19 C20 H20 120.1
C21 C20 H20 120.1
C13 C14 C15 117.0(3)
C13 C14 H14 121.5
C15 C14 H14 121.5
C20 C19 C18 119.4(3)
C20 C19 H19 120.3
C18 C19 H19 120.3
N4 C9 N3 124.9(3)
N4 C9 S2 115.9(2)
N3 C9 S2 119.2(3)
C29 C30 C31 117.0(3)
C29 C30 H30 121.5
C31 C30 H30 121.5
C30 C31 C26 122.0(3)
C30 C31 S4 128.6(3)
C26 C31 S4 109.3(2)
N8 C25 N7 124.8(3)
N8 C25 S4 116.0(2)
N7 C25 S4 119.2(3)
N8 C26 C27 125.4(3)
N8 C26 C31 115.6(3)
C27 C26 C31 119.0(3)
C12 C11 C10 120.0(3)
C12 C11 H11 120.0
C10 C11 H11 120.0
C11 C10 N4 125.7(3)
C11 C10 C15 119.0(3)
N4 C10 C15 115.2(3)
N6 C17 N5 124.8(3)
N6 C17 S3 116.1(2)
N5 C17 S3 119.0(3)
C21 C22 C23 116.4(3)
C21 C22 H22 121.8
C23 C22 H22 121.8
C5 C6 C7 117.4(3)
C5 C6 H6 121.3
C7 C6 H6 121.3
C14 C15 C10 121.6(3)
C14 C15 S2 128.8(3)
C10 C15 S2 109.6(2)
F11 C32 F12 108.3(3)
F11 C32 F10 108.5(3)
F12 C32 F10 105.5(3)
F11 C32 O4 108.7(3)
F12 C32 O4 113.5(3)
F10 C32 O4 112.2(3)
C6 C7 C2 121.2(3)
C6 C7 S1 129.0(3)
C2 C7 S1 109.7(2)
C27 C28 C29 119.2(3)
C27 C28 H28 120.4
C29 C28 H28 120.4
C19 C18 N6 125.9(3)
C19 C18 C23 119.3(3)
N6 C18 C23 114.8(3)
F5 C16 F4 108.6(3)
F5 C16 F6 108.1(3)
F4 C16 F6 105.8(3)
F5 C16 O2 108.7(3)
F4 C16 O2 112.8(3)
F6 C16 O2 112.7(3)
C6 C5 C4 122.6(3)
C6 C5 O1 118.0(3)
C4 C5 O1 119.2(3)
C14 C13 C12 122.9(3)
C14 C13 O2 119.0(3)
C12 C13 O2 117.9(3)
C2 C3 C4 119.9(3)
C2 C3 H3 120.0
C4 C3 H3 120.0
C30 C29 C28 123.0(3)
C30 C29 O4 119.3(3)
C28 C29 O4 117.6(3)
C22 C21 C20 122.6(3)
C22 C21 O3 123.8(3)
C20 C21 O3 113.6(3)
C28 C27 C26 119.7(3)
C28 C27 H27 120.2
C26 C27 H27 120.2
C5 C4 C3 119.6(3)
C5 C4 H4 120.2
C3 C4 H4 120.2
F2 C8 F1 110.3(3)
F2 C8 F3 107.3(4)
F1 C8 F3 107.0(3)
F2 C8 O1 113.1(4)
F1 C8 O1 107.9(4)
F3 C8 O1 111.2(3)
F7 C24 F8 109.2(3)
F7 C24 F9 107.8(3)
F8 C24 F9 107.4(4)
F7 C24 O3 107.2(4)
F8 C24 O3 113.3(3)
F9 C24 O3 111.9(3)

loop_
_geom_bond_atom_site_label_1
_geom_bond_atom_site_label_2
_geom_bond_distance
S1 C7 1.739(4)
S1 C1 1.759(3)
S2 C15 1.740(3)
S2 C9 1.766(3)
S3 C23 1.736(3)
S3 C17 1.766(3)
S4 C31 1.742(3)
S4 C25 1.768(3)
F1 C8 1.313(4)
F2 C8 1.300(5)
F3 C8 1.342(5)
F4 C16 1.330(5)
F5 C16 1.312(4)
F6 C16 1.337(4)
F7 C24 1.315(4)
F8 C24 1.320(5)
F9 C24 1.332(5)
F10 C32 1.334(4)
F11 C32 1.315(4)
F12 C32 1.331(5)
O1 C8 1.351(5)
O1 C5 1.406(4)
O2 C16 1.342(5)
O2 C13 1.411(4)
O3 C24 1.345(5)
O3 C21 1.403(4)
O4 C32 1.337(5)
O4 C29 1.417(4)
N1 C1 1.374(4)
N1 H1A 0.84(4)
N1 H1B 0.88(4)
N2 C1 1.301(4)
N2 C2 1.392(4)
N3 C9 1.338(4)
N3 H3A 0.84(4)
N3 H3B 0.82(4)
N4 C9 1.309(4)
N4 C10 1.394(4)
N5 C17 1.374(4)
N5 H5A 0.89(5)
N5 H5B 0.82(5)
N6 C17 1.288(4)
N6 C18 1.399(4)
N7 C25 1.335(4)
N7 H7A 0.88(4)
N7 H7B 0.85(4)
N8 C25 1.307(4)
N8 C26 1.391(4)
C2 C3 1.381(5)
C2 C7 1.411(4)
C12 C11 1.383(4)
C12 C13 1.391(5)
C12 H12 0.9500
C23 C22 1.393(4)
C23 C18 1.400(5)
C20 C19 1.381(4)
C20 C21 1.398(5)
C20 H20 0.9500
C14 C13 1.374(5)
C14 C15 1.392(4)
C14 H14 0.9500
C19 C18 1.387(5)
C19 H19 0.9500
C30 C29 1.371(5)
C30 C31 1.383(4)
C30 H30 0.9500
C31 C26 1.413(5)
C26 C27 1.393(5)
C11 C10 1.386(5)
C11 H11 0.9500
C10 C15 1.414(4)
C22 C21 1.376(5)
C22 H22 0.9500
C6 C5 1.375(5)
C6 C7 1.391(5)
C6 H6 0.9500
C28 C27 1.381(4)
C28 C29 1.400(5)
C28 H28 0.9500
C5 C4 1.383(5)
C3 C4 1.384(5)
C3 H3 0.9500
C27 H27 0.9500
C4 H4 0.9500

loop_
_geom_torsion_atom_site_label_1
_geom_torsion_atom_site_label_2
_geom_torsion_atom_site_label_3
_geom_torsion_atom_site_label_4
_geom_torsion
C2 N2 C1 N1 -178.1(3)
C2 N2 C1 S1 -0.9(4)
C7 S1 C1 N2 0.8(3)
C7 S1 C1 N1 178.1(3)
C1 N2 C2 C3 -177.3(4)
C1 N2 C2 C7 0.4(4)
C17 S3 C23 C22 -179.0(3)
C17 S3 C23 C18 -0.2(3)
C21 C20 C19 C18 0.5(5)
C10 N4 C9 N3 -179.1(3)
C10 N4 C9 S2 1.7(4)
C15 S2 C9 N4 -1.2(3)
C15 S2 C9 N3 179.6(3)
C29 C30 C31 C26 -0.1(5)
C29 C30 C31 S4 177.0(3)
C25 S4 C31 C30 -178.7(3)
C25 S4 C31 C26 -1.3(3)
C26 N8 C25 N7 179.3(3)
C26 N8 C25 S4 -2.5(4)
C31 S4 C25 N8 2.3(3)
C31 S4 C25 N7 -179.4(3)
C25 N8 C26 C27 -179.1(3)
C25 N8 C26 C31 1.4(4)
C30 C31 C26 N8 177.9(3)
S4 C31 C26 N8 0.2(4)
C30 C31 C26 C27 -1.7(5)
S4 C31 C26 C27 -179.3(3)
C13 C12 C11 C10 0.3(5)
C12 C11 C10 N4 176.5(3)
C12 C11 C10 C15 -2.7(5)
C9 N4 C10 C11 179.1(3)
C9 N4 C10 C15 -1.6(4)
C18 N6 C17 N5 176.4(3)
C18 N6 C17 S3 -0.1(4)
C23 S3 C17 N6 0.2(3)
C23 S3 C17 N5 -176.5(3)
C18 C23 C22 C21 0.3(5)
S3 C23 C22 C21 178.8(3)
C13 C14 C15 C10 -0.5(5)
C13 C14 C15 S2 -177.1(3)
C11 C10 C15 C14 2.9(5)
N4 C10 C15 C14 -176.5(3)
C11 C10 C15 S2 -179.9(3)
N4 C10 C15 S2 0.7(4)
C9 S2 C15 C14 177.1(3)
C9 S2 C15 C10 0.2(3)
C29 O4 C32 F11 174.4(3)
C29 O4 C32 F12 -65.1(4)
C29 O4 C32 F10 54.4(4)
C5 C6 C7 C2 0.1(5)
C5 C6 C7 S1 -177.3(3)
C3 C2 C7 C6 0.3(5)
N2 C2 C7 C6 -177.6(3)
C3 C2 C7 S1 178.1(3)
N2 C2 C7 S1 0.2(4)
C1 S1 C7 C6 177.0(3)
C1 S1 C7 C2 -0.6(3)
C20 C19 C18 N6 -179.3(3)
C20 C19 C18 C23 -0.6(5)
C17 N6 C18 C19 178.7(3)
C17 N6 C18 C23 -0.1(4)
C22 C23 C18 C19 0.2(5)
S3 C23 C18 C19 -178.6(3)
C22 C23 C18 N6 179.0(3)
S3 C23 C18 N6 0.2(4)
C13 O2 C16 F5 -175.2(3)
C13 O2 C16 F4 64.3(4)
C13 O2 C16 F6 -55.4(4)
C7 C6 C5 C4 -0.2(6)
C7 C6 C5 O1 174.7(3)
C8 O1 C5 C6 98.8(4)
C8 O1 C5 C4 -86.2(4)
C15 C14 C13 C12 -2.1(5)
C15 C14 C13 O2 -177.3(3)
C11 C12 C13 C14 2.3(5)
C11 C12 C13 O2 177.5(3)
C16 O2 C13 C14 -92.6(4)
C16 O2 C13 C12 92.0(4)
N2 C2 C3 C4 177.0(3)
C7 C2 C3 C4 -0.6(5)
C31 C30 C29 C28 1.8(5)
C31 C30 C29 O4 177.8(3)
C27 C28 C29 C30 -1.8(5)
C27 C28 C29 O4 -177.8(3)
C32 O4 C29 C30 87.5(4)
C32 O4 C29 C28 -96.3(4)
C23 C22 C21 C20 -0.3(5)
C23 C22 C21 O3 -179.3(3)
C19 C20 C21 C22 0.0(6)
C19 C20 C21 O3 179.0(3)
C24 O3 C21 C22 -13.4(6)
C24 O3 C21 C20 167.6(4)
C29 C28 C27 C26 -0.1(5)
N8 C26 C27 C28 -177.7(3)
C31 C26 C27 C28 1.7(5)
C6 C5 C4 C3 -0.1(6)
O1 C5 C4 C3 -174.9(3)
C2 C3 C4 C5 0.5(5)
C5 O1 C8 F2 -53.5(5)
C5 O1 C8 F1 -175.7(3)
C5 O1 C8 F3 67.2(4)
C21 O3 C24 F7 -175.9(3)
C21 O3 C24 F8 -55.4(5)
C21 O3 C24 F9 66.1(4)

_cod_database_fobs_code 2021695
